data_4501709
loop_
_publ_author_name
'Chatterjee, Tanmay'
'Sarma, Monima'
'Das, Samar K.'

_publ_section_title
;
 Supramolecular Architectures from Ammonium-Crown Ether Inclusion
 Complexes in Polyoxometalate Association: Synthesis, Structure, and
 Spectroscopy
;
_journal_issue 7
_journal_name_full 'Crystal Growth &amp; Design'
_journal_page_first 3149
_journal_paper_doi 10.1021/cg100292u
_journal_volume 10
_journal_year 2010
_chemical_formula_moiety 'O40 Si W12,4(C16 H24 O6),2(C2 H3 N),4(NH4)'
_chemical_formula_sum 'C68 H118 N6 O66 Si W12'
_chemical_formula_weight 4309.80
_chemical_name_systematic
; 
 ? 
;
_space_group_IT_number 2
_symmetry_cell_setting triclinic
_symmetry_space_group_name_Hall '-P 1'
_symmetry_space_group_name_H-M 'P -1'
_atom_sites_solution_hydrogens geom
_atom_sites_solution_primary direct
_atom_sites_solution_secondary difmap
_audit_creation_method SHELXL-97
_cell_angle_alpha 66.302(2)
_cell_angle_beta 70.832(2)
_cell_angle_gamma 74.559(2)
_cell_formula_units_Z 1
_cell_length_a 13.4862(18)
_cell_length_b 15.132(2)
_cell_length_c 15.324(2)
_cell_measurement_reflns_used 5894
_cell_measurement_temperature 293(2)
_cell_measurement_theta_max 25.10
_cell_measurement_theta_min 2.36
_cell_volume 2672.0(6)
_computing_cell_refinement 'Bruker SMART'
_computing_data_collection 'Bruker SMART'
_computing_data_reduction 'Bruker SAINT'
_computing_molecular_graphics 'Bruker SHELXTL'
_computing_publication_material 'Bruker SHELXTL'
_computing_structure_refinement 'SHELXL-97 (Sheldrick, 1997)'
_computing_structure_solution 'SHELXS-97 (Sheldrick, 1990)'
_diffrn_ambient_temperature 293(2)
_diffrn_measured_fraction_theta_full 0.998
_diffrn_measured_fraction_theta_max 0.998
_diffrn_measurement_device_type 'CCD Area Detector'
_diffrn_measurement_method 'Phi and Omega Scan'
_diffrn_radiation_monochromator graphite
_diffrn_radiation_source 'fine-focus sealed tube'
_diffrn_radiation_type MoK\a
_diffrn_radiation_wavelength 0.71073
_diffrn_reflns_av_R_equivalents 0.0337
_diffrn_reflns_av_sigmaI/netI 0.0381
_diffrn_reflns_limit_h_max 16
_diffrn_reflns_limit_h_min -16
_diffrn_reflns_limit_k_max 17
_diffrn_reflns_limit_k_min -17
_diffrn_reflns_limit_l_max 18
_diffrn_reflns_limit_l_min -18
_diffrn_reflns_number 25845
_diffrn_reflns_theta_full 25.00
_diffrn_reflns_theta_max 25.00
_diffrn_reflns_theta_min 1.49
_exptl_absorpt_coefficient_mu 12.975
_exptl_absorpt_correction_T_max 0.1625
_exptl_absorpt_correction_T_min 0.0658
_exptl_absorpt_correction_type empirical
_exptl_absorpt_process_details 'Bruker SADABS'
_exptl_crystal_colour Yellow
_exptl_crystal_density_diffrn 2.688
_exptl_crystal_density_meas ?
_exptl_crystal_density_method 'not measured'
_exptl_crystal_description Block
_exptl_crystal_F_000 1998
_exptl_crystal_size_max 0.46
_exptl_crystal_size_mid 0.26
_exptl_crystal_size_min 0.22
_refine_diff_density_max 1.288
_refine_diff_density_min -2.247
_refine_diff_density_rms 0.288
_refine_ls_extinction_method none
_refine_ls_goodness_of_fit_ref 1.399
_refine_ls_hydrogen_treatment constr
_refine_ls_matrix_type full
_refine_ls_number_parameters 701
_refine_ls_number_reflns 9388
_refine_ls_number_restraints 0
_refine_ls_restrained_S_all 1.399
_refine_ls_R_factor_all 0.0635
_refine_ls_R_factor_gt 0.0597
_refine_ls_shift/su_max 0.000
_refine_ls_shift/su_mean 0.000
_refine_ls_structure_factor_coef Fsqd
_refine_ls_weighting_details 'calc w=1/[\s^2^(Fo^2^)+(0.0105P)^2^+94.5129P] where P=(Fo^2^+2Fc^2^)/3'
_refine_ls_weighting_scheme calc
_refine_ls_wR_factor_gt 0.1374
_refine_ls_wR_factor_ref 0.1388
_reflns_number_gt 8764
_reflns_number_total 9388
_reflns_threshold_expression >2sigma(I)
_cod_data_source_file cg100292u_si_002.cif
_cod_data_source_block NH4-B18C6-SiW12
_cod_depositor_comments
;
The following automatic conversions were performed:

'_symmetry_cell_setting' value 'Triclinic' changed to 'triclinic'
according to /home/saulius/struct/CIF-dictionaries/cif_core.dic
dictionary named 'cif_core.dic' version 2.4.2 from
2011-04-26.

'_exptl_absorpt_correction_type' value 'Empirical'
changed to 'empirical' according to
/home/saulius/struct/CIF-dictionaries/cif_core.dic dictionary named
'cif_core.dic' version 2.4.2 from 2011-04-26.

Automatic conversion script
Id: cif_fix_values 1715 2011-07-08 13:25:40Z adriana 

The following automatic conversions were performed:

'_exptl_crystal_density_meas' value 'None' was changed to '?' - the
value is perceived as not measured.

Automatic conversion script
Id: cif_fix_values 3008 2015-01-20 13:52:24Z robertas 
;
_cod_original_cell_volume 2671.9(6)
_cod_original_sg_symbol_H-M P-1
_cod_database_code 4501709

loop_
_symmetry_equiv_pos_as_xyz
'x, y, z'
'-x, -y, -z'

loop_
_atom_site_label
_atom_site_type_symbol
_atom_site_fract_x
_atom_site_fract_y
_atom_site_fract_z
_atom_site_U_iso_or_equiv
_atom_site_adp_type
_atom_site_occupancy
_atom_site_symmetry_multiplicity
_atom_site_calc_flag
_atom_site_refinement_flags
C1 C 0.6737(15) 0.5508(14) 1.0324(13) 0.040(4) Uani 1 1 d .
C2 C 0.5662(17) 0.5622(18) 1.0570(17) 0.057(6) Uani 1 1 d .
H2 H 0.5264 0.6235 1.0348 0.068 Uiso 1 1 calc R
C3 C 0.515(2) 0.479(2) 1.1174(19) 0.073(8) Uani 1 1 d .
H3 H 0.4412 0.4844 1.1320 0.087 Uiso 1 1 calc R
C4 C 0.573(2) 0.3939(17) 1.1523(14) 0.064(7) Uani 1 1 d .
H4 H 0.5396 0.3411 1.1973 0.077 Uiso 1 1 calc R
C5 C 0.682(2) 0.3812(18) 1.1238(15) 0.061(6) Uani 1 1 d .
H5 H 0.7209 0.3194 1.1462 0.073 Uiso 1 1 calc R
C6 C 0.7340(17) 0.4581(15) 1.0635(14) 0.045(5) Uani 1 1 d .
C7 C 0.9046(18) 0.3539(14) 1.0526(17) 0.056(6) Uani 1 1 d .
H7A H 0.8984 0.3247 1.1229 0.067 Uiso 1 1 calc R
H7B H 0.8784 0.3127 1.0329 0.067 Uiso 1 1 calc R
C8 C 1.0147(18) 0.3622(15) 0.9998(17) 0.056(6) Uani 1 1 d .
H8A H 1.0376 0.4102 1.0130 0.067 Uiso 1 1 calc R
H8B H 1.0592 0.2999 1.0220 0.067 Uiso 1 1 calc R
C9 C 1.138(2) 0.385(2) 0.844(2) 0.083(9) Uani 1 1 d .
H9A H 1.1733 0.4245 0.8573 0.099 Uiso 1 1 calc R
H9B H 1.1737 0.3178 0.8640 0.099 Uiso 1 1 calc R
C10 C 1.144(2) 0.4193(18) 0.742(2) 0.077(8) Uani 1 1 d .
H10A H 1.1017 0.3837 0.7308 0.092 Uiso 1 1 calc R
H10B H 1.2167 0.4061 0.7063 0.092 Uiso 1 1 calc R
C11 C 1.1786(19) 0.5853(19) 0.683(2) 0.072(7) Uani 1 1 d .
H11A H 1.2437 0.5699 0.6370 0.086 Uiso 1 1 calc R
H11B H 1.1957 0.5761 0.7432 0.086 Uiso 1 1 calc R
C12 C 1.1306(19) 0.6854(18) 0.6414(18) 0.064(7) Uani 1 1 d .
H12A H 1.1829 0.7285 0.6175 0.077 Uiso 1 1 calc R
H12B H 1.1052 0.6924 0.5862 0.077 Uiso 1 1 calc R
C13 C 0.985(2) 0.8071(17) 0.6808(17) 0.063(7) Uani 1 1 d .
H13A H 0.9470 0.8089 0.6363 0.076 Uiso 1 1 calc R
H13B H 1.0342 0.8541 0.6450 0.076 Uiso 1 1 calc R
C14 C 0.9105(18) 0.8322(14) 0.7641(16) 0.050(5) Uani 1 1 d .
H14A H 0.9488 0.8273 0.8099 0.060 Uiso 1 1 calc R
H14B H 0.8757 0.8992 0.7408 0.060 Uiso 1 1 calc R
C15 C 0.7533(15) 0.7922(14) 0.8882(15) 0.043(5) Uani 1 1 d .
H15A H 0.7162 0.8576 0.8619 0.052 Uiso 1 1 calc R
H15B H 0.7845 0.7915 0.9372 0.052 Uiso 1 1 calc R
C16 C 0.6764(16) 0.7223(14) 0.9355(17) 0.054(6) Uani 1 1 d .
H16A H 0.6206 0.7406 0.9870 0.064 Uiso 1 1 calc R
H16B H 0.6441 0.7228 0.8873 0.064 Uiso 1 1 calc R
C17 C 0.2471(16) 0.9653(13) 0.1000(13) 0.039(4) Uani 1 1 d .
C18 C 0.2813(18) 1.0155(16) 0.0038(14) 0.051(5) Uani 1 1 d .
H18 H 0.3538 1.0113 -0.0259 0.061 Uiso 1 1 calc R
C19 C 0.210(3) 1.073(2) -0.0507(18) 0.077(8) Uani 1 1 d .
H19 H 0.2353 1.1080 -0.1170 0.092 Uiso 1 1 calc R
C20 C 0.101(2) 1.0789(19) -0.0090(17) 0.074(8) Uani 1 1 d .
H20 H 0.0525 1.1149 -0.0464 0.088 Uiso 1 1 calc R
C21 C 0.0694(18) 1.0286(14) 0.0911(17) 0.055(6) Uani 1 1 d .
H21 H -0.0026 1.0357 0.1225 0.067 Uiso 1 1 calc R
C22 C 0.1389(15) 0.9695(14) 0.1449(13) 0.039(4) Uani 1 1 d .
C23 C -0.0027(14) 0.9221(16) 0.2896(15) 0.046(5) Uani 1 1 d .
H23A H -0.0350 0.8921 0.2626 0.055 Uiso 1 1 calc R
H23B H -0.0366 0.9896 0.2776 0.055 Uiso 1 1 calc R
C24 C -0.0149(15) 0.8691(15) 0.3957(15) 0.046(5) Uani 1 1 d .
H24A H 0.0127 0.9039 0.4214 0.055 Uiso 1 1 calc R
H24B H -0.0902 0.8704 0.4275 0.055 Uiso 1 1 calc R
C25 C -0.002(3) 0.704(2) 0.406(3) 0.090(10) Uani 1 1 d .
H25A H -0.0736 0.6979 0.4464 0.108 Uiso 1 1 calc R
H25B H -0.0053 0.7297 0.3374 0.108 Uiso 1 1 calc R
C26 C 0.057(3) 0.613(3) 0.423(4) 0.131(16) Uani 1 1 d .
H26A H 0.0286 0.5767 0.4922 0.157 Uiso 1 1 calc R
H26B H 0.0401 0.5835 0.3855 0.157 Uiso 1 1 calc R
C27 C 0.221(2) 0.5103(18) 0.426(3) 0.119(15) Uani 1 1 d .
H27A H 0.2007 0.4757 0.4960 0.143 Uiso 1 1 calc R
H27B H 0.2026 0.4746 0.3946 0.143 Uiso 1 1 calc R
C28 C 0.323(3) 0.500(2) 0.402(4) 0.143(19) Uani 1 1 d .
H28A H 0.3480 0.4829 0.3426 0.171 Uiso 1 1 calc R
H28B H 0.3480 0.4441 0.4535 0.171 Uiso 1 1 calc R
C29 C 0.481(3) 0.576(2) 0.321(3) 0.098(11) Uani 1 1 d .
H29A H 0.5280 0.5260 0.3587 0.117 Uiso 1 1 calc R
H29B H 0.4821 0.5564 0.2675 0.117 Uiso 1 1 calc R
C30 C 0.520(2) 0.664(2) 0.282(3) 0.101(11) Uani 1 1 d .
H30A H 0.5940 0.6541 0.2470 0.121 Uiso 1 1 calc R
H30B H 0.5153 0.6856 0.3346 0.121 Uiso 1 1 calc R
C31 C 0.4813(16) 0.8314(18) 0.193(2) 0.064(7) Uani 1 1 d .
H31A H 0.5568 0.8343 0.1673 0.076 Uiso 1 1 calc R
H31B H 0.4564 0.8494 0.2515 0.076 Uiso 1 1 calc R
C32 C 0.4245(15) 0.8988(18) 0.1191(15) 0.051(5) Uani 1 1 d .
H32A H 0.4446 0.9630 0.0948 0.061 Uiso 1 1 calc R
H32B H 0.4433 0.8761 0.0639 0.061 Uiso 1 1 calc R
C33 C 0.763(5) 0.330(3) 0.889(4) 0.15(2) Uani 1 1 d .
C34 C 0.716(4) 0.245(3) 0.954(4) 0.15(2) Uani 1 1 d .
H34A H 0.7672 0.1975 0.9877 0.231 Uiso 1 1 calc R
H34B H 0.6959 0.2174 0.9170 0.231 Uiso 1 1 calc R
H34C H 0.6547 0.2616 1.0015 0.231 Uiso 1 1 calc R
N1 N 0.8839(13) 0.5732(11) 0.8054(12) 0.044(4) Uani 1 1 d .
N2 N 0.2576(12) 0.7686(11) 0.3640(12) 0.038(4) Uani 1 1 d .
N3 N 0.774(3) 0.407(3) 0.851(3) 0.132(13) Uani 1 1 d .
O1 O 0.7329(10) 0.6262(9) 0.9767(10) 0.044(3) Uani 1 1 d .
O2 O 0.8416(11) 0.4533(9) 1.0288(11) 0.050(4) Uani 1 1 d .
O3 O 1.0254(13) 0.3911(11) 0.8971(12) 0.061(4) Uani 1 1 d .
O4 O 1.1053(12) 0.5228(12) 0.7036(12) 0.063(4) Uani 1 1 d .
O5 O 1.0429(12) 0.7118(10) 0.7159(10) 0.048(3) Uani 1 1 d .
O6 O 0.8332(11) 0.7691(10) 0.8130(10) 0.050(4) Uani 1 1 d .
O7 O 0.1104(9) 0.9171(8) 0.2444(8) 0.033(3) Uani 1 1 d .
O8 O 0.0359(11) 0.7702(10) 0.4227(11) 0.052(4) Uani 1 1 d .
O9 O 0.158(2) 0.5950(16) 0.409(2) 0.128(10) Uani 1 1 d .
O10 O 0.3739(16) 0.5775(13) 0.3844(15) 0.086(6) Uani 1 1 d .
O11 O 0.4628(12) 0.7357(11) 0.2168(13) 0.058(4) Uani 1 1 d .
O12 O 0.3137(9) 0.9045(9) 0.1613(9) 0.041(3) Uani 1 1 d .
O13 O 0.2483(10) 0.2127(10) 0.7064(10) 0.048(4) Uani 1 1 d .
O14 O 0.2531(13) 0.0406(10) 0.6812(17) 0.090(7) Uani 1 1 d .
O15 O 0.4168(13) 0.0568(9) 0.7265(16) 0.084(7) Uani 1 1 d .
O16 O 0.2793(11) 0.1996(15) 0.5241(9) 0.074(6) Uani 1 1 d .
O17 O 0.4446(12) 0.2164(16) 0.5732(10) 0.081(6) Uani 1 1 d .
O18 O 0.5780(14) 0.3414(10) 0.4367(11) 0.058(4) Uani 1 1 d .
O19 O 0.4453(11) 0.2678(15) 0.3873(9) 0.073(6) Uani 1 1 d .
O20 O 0.6508(13) 0.1512(10) 0.5318(9) 0.059(5) Uani 1 1 d .
O21 O 0.5906(15) 0.0661(14) 0.4697(16) 0.086(6) Uani 1 1 d .
O22 O 0.6505(13) 0.2035(11) 0.3450(10) 0.070(6) Uani 1 1 d .
O23 O 0.8283(11) 0.0314(11) 0.5865(12) 0.055(4) Uani 1 1 d .
O24 O 0.7750(15) 0.0441(11) 0.4243(9) 0.071(6) Uani 1 1 d .
O25 O 0.8250(10) 0.1354(10) 0.2198(10) 0.053(4) Uani 1 1 d .
O26 O 0.6205(14) 0.1176(11) 0.2373(18) 0.095(8) Uani 1 1 d .
O27 O 0.5773(17) 0.0012(15) 0.3880(14) 0.091(6) Uani 1 1 d .
O28 O 0.4998(11) 0.0991(9) 0.1331(8) 0.042(3) Uani 1 1 d .
O29 O 0.3770(14) 0.0070(11) 0.3146(12) 0.074(6) Uani 1 1 d .
O30 O 0.4202(18) 0.0499(16) 0.4239(17) 0.100(7) Uani 1 1 d .
O31 O 0.4187(12) 0.1816(10) 0.2794(11) 0.063(5) Uani 1 1 d .
O32 O 0.2529(13) 0.1144(10) 0.4201(12) 0.072(6) Uani 1 1 d .
O33 O 0.2535(10) 0.3140(9) 0.3387(10) 0.046(3) Uani 1 1 d .
O34 O 0.5532(16) -0.1118(13) 0.5054(14) 0.083(6) Uani 1 1 d .
Si1 Si 0.5000 0.0000 0.5000 0.0228(13) Uani 1 2 d S
W1 W 0.33011(5) 0.14343(5) 0.63968(5) 0.03198(18) Uani 1 1 d .
W2 W 0.55347(5) 0.23228(5) 0.45452(5) 0.02717(17) Uani 1 1 d .
W3 W 0.72269(5) 0.01923(5) 0.55889(5) 0.02593(16) Uani 1 1 d .
W4 W 0.71990(5) 0.09151(5) 0.31028(5) 0.03150(18) Uani 1 1 d .
W5 W 0.50026(6) 0.06657(5) 0.25158(5) 0.03117(18) Uani 1 1 d .
W6 W 0.33345(5) 0.21370(5) 0.38944(5) 0.02588(17) Uani 1 1 d .

loop_
_atom_site_aniso_label
_atom_site_aniso_U_11
_atom_site_aniso_U_22
_atom_site_aniso_U_33
_atom_site_aniso_U_23
_atom_site_aniso_U_13
_atom_site_aniso_U_12
C1 0.044(11) 0.037(11) 0.029(10) -0.002(8) -0.012(8) -0.001(8)
C2 0.037(12) 0.071(16) 0.066(15) -0.035(13) -0.005(11) -0.005(11)
C3 0.047(14) 0.10(2) 0.067(17) -0.027(16) 0.016(12) -0.040(14)
C4 0.10(2) 0.045(13) 0.021(10) 0.005(9) 0.006(11) -0.021(13)
C5 0.064(15) 0.060(15) 0.034(11) 0.013(10) -0.003(11) -0.027(12)
C6 0.058(13) 0.045(12) 0.029(10) -0.007(9) -0.015(9) -0.006(10)
C7 0.071(16) 0.029(11) 0.058(14) 0.001(10) -0.037(12) 0.008(10)
C8 0.062(15) 0.032(11) 0.071(16) -0.012(11) -0.037(12) 0.012(10)
C9 0.071(18) 0.08(2) 0.08(2) -0.035(16) -0.016(15) 0.019(15)
C10 0.09(2) 0.049(15) 0.070(18) -0.024(13) -0.009(15) 0.013(14)
C11 0.045(14) 0.071(17) 0.084(19) -0.015(15) -0.014(13) -0.006(12)
C12 0.062(15) 0.063(16) 0.056(15) 0.000(12) -0.010(12) -0.030(12)
C13 0.075(17) 0.056(14) 0.056(14) 0.008(11) -0.020(13) -0.045(13)
C14 0.063(14) 0.032(11) 0.050(13) -0.002(9) -0.018(11) -0.016(10)
C15 0.040(11) 0.033(10) 0.054(13) -0.014(9) -0.020(10) 0.006(8)
C16 0.043(12) 0.038(12) 0.062(14) -0.008(10) -0.022(11) 0.017(9)
C17 0.051(12) 0.026(9) 0.033(10) -0.017(8) 0.004(9) -0.002(8)
C18 0.051(13) 0.054(13) 0.030(11) -0.011(10) 0.012(9) -0.012(10)
C19 0.11(2) 0.09(2) 0.034(13) -0.025(13) -0.001(14) -0.028(18)
C20 0.10(2) 0.067(17) 0.041(13) 0.002(12) -0.033(14) -0.002(15)
C21 0.049(13) 0.032(11) 0.059(14) 0.000(10) -0.013(11) 0.009(9)
C22 0.042(11) 0.050(12) 0.028(9) -0.014(9) -0.015(8) -0.004(9)
C23 0.026(10) 0.054(13) 0.046(12) -0.013(10) 0.002(8) -0.010(9)
C24 0.027(10) 0.056(13) 0.049(12) -0.014(10) -0.002(9) -0.014(9)
C25 0.10(2) 0.067(19) 0.12(3) -0.041(18) -0.007(19) -0.042(17)
C26 0.11(3) 0.09(3) 0.23(5) -0.06(3) -0.05(3) -0.05(2)
C27 0.07(2) 0.027(14) 0.22(4) -0.04(2) -0.01(2) 0.011(13)
C28 0.10(3) 0.029(15) 0.29(6) -0.04(2) -0.07(3) 0.018(16)
C29 0.09(2) 0.08(2) 0.13(3) -0.05(2) -0.05(2) 0.025(18)
C30 0.066(19) 0.07(2) 0.16(3) -0.03(2) -0.06(2) 0.022(16)
C31 0.030(11) 0.084(18) 0.10(2) -0.074(17) 0.008(12) -0.012(11)
C32 0.034(11) 0.080(16) 0.042(12) -0.030(11) 0.008(9) -0.021(11)
C33 0.23(6) 0.09(3) 0.20(5) -0.09(4) -0.14(5) 0.02(4)
C34 0.16(4) 0.07(2) 0.27(6) -0.09(3) -0.07(4) -0.02(3)
N1 0.050(10) 0.033(9) 0.047(10) -0.005(7) -0.025(8) -0.005(7)
N2 0.034(8) 0.031(8) 0.044(9) -0.007(7) -0.012(7) -0.002(7)
N3 0.15(3) 0.12(3) 0.17(3) -0.09(3) -0.04(3) -0.01(3)
O1 0.035(7) 0.030(7) 0.054(8) -0.005(6) -0.011(6) -0.002(6)
O2 0.056(9) 0.026(7) 0.055(9) 0.005(6) -0.020(7) -0.010(6)
O3 0.062(10) 0.048(9) 0.060(10) 0.002(8) -0.029(8) -0.004(7)
O4 0.051(9) 0.065(11) 0.074(11) -0.030(9) -0.011(8) -0.011(8)
O5 0.058(9) 0.036(8) 0.042(8) 0.000(6) -0.014(7) -0.011(7)
O6 0.046(8) 0.049(9) 0.044(8) -0.004(7) -0.011(7) -0.010(7)
O7 0.028(6) 0.024(6) 0.025(6) 0.005(5) -0.003(5) 0.001(5)
O8 0.046(8) 0.044(8) 0.057(9) -0.009(7) -0.005(7) -0.018(7)
O9 0.097(18) 0.073(15) 0.23(3) -0.088(18) -0.036(19) 0.007(13)
O10 0.086(14) 0.050(11) 0.095(15) -0.012(10) -0.011(11) -0.003(10)
O11 0.049(9) 0.051(9) 0.089(12) -0.036(9) -0.031(8) 0.005(7)
O12 0.029(7) 0.040(7) 0.042(7) -0.009(6) 0.003(6) -0.010(6)
O13 0.037(7) 0.062(9) 0.053(8) -0.044(7) -0.008(6) 0.014(6)
O14 0.078(12) 0.021(7) 0.20(2) -0.015(10) -0.116(14) 0.006(7)
O15 0.079(11) 0.014(7) 0.18(2) -0.010(9) -0.103(13) 0.004(7)
O16 0.043(8) 0.173(18) 0.015(6) -0.024(9) 0.007(6) -0.063(10)
O17 0.052(9) 0.18(2) 0.029(8) -0.024(10) -0.003(7) -0.069(11)
O18 0.099(12) 0.039(8) 0.050(9) -0.014(7) -0.026(8) -0.027(8)
O19 0.036(8) 0.173(18) 0.025(7) -0.032(9) 0.001(6) -0.055(10)
O20 0.083(11) 0.041(8) 0.029(7) -0.017(6) -0.018(7) 0.040(8)
O21 0.072(12) 0.072(12) 0.110(16) -0.022(11) -0.020(11) -0.025(10)
O22 0.090(12) 0.067(10) 0.028(7) -0.022(7) -0.031(8) 0.059(9)
O23 0.039(8) 0.064(10) 0.078(11) -0.042(9) -0.024(7) 0.003(7)
O24 0.113(14) 0.047(9) 0.022(7) -0.011(6) -0.024(8) 0.045(9)
O25 0.027(7) 0.048(8) 0.037(8) 0.017(6) 0.003(6) 0.002(6)
O26 0.081(12) 0.029(8) 0.21(2) -0.020(11) -0.112(15) 0.007(8)
O27 0.098(15) 0.083(14) 0.073(13) -0.023(11) -0.018(11) 0.003(11)
O28 0.070(9) 0.034(7) 0.021(6) -0.013(5) -0.009(6) -0.003(6)
O29 0.100(13) 0.043(9) 0.066(11) -0.039(8) 0.046(9) -0.041(9)
O30 0.105(17) 0.102(16) 0.114(17) -0.045(14) -0.050(14) -0.011(13)
O31 0.073(10) 0.041(8) 0.061(10) -0.036(7) 0.046(8) -0.037(7)
O32 0.086(12) 0.038(8) 0.071(10) -0.042(8) 0.058(9) -0.039(8)
O33 0.027(7) 0.028(7) 0.063(9) 0.005(6) -0.013(6) 0.000(5)
O34 0.097(15) 0.061(11) 0.079(13) -0.029(10) -0.011(11) -0.002(10)
Si1 0.022(3) 0.023(3) 0.020(3) -0.006(2) -0.004(2) -0.004(2)
W1 0.0268(4) 0.0356(4) 0.0397(4) -0.0271(3) -0.0081(3) 0.0074(3)
W2 0.0350(4) 0.0174(3) 0.0296(4) -0.0063(3) -0.0078(3) -0.0082(3)
W3 0.0230(3) 0.0270(4) 0.0316(4) -0.0107(3) -0.0113(3) -0.0034(3)
W4 0.0213(3) 0.0234(4) 0.0348(4) 0.0009(3) -0.0012(3) -0.0044(3)
W5 0.0490(5) 0.0245(4) 0.0210(3) -0.0051(3) -0.0178(3) -0.0005(3)
W6 0.0250(3) 0.0214(3) 0.0216(3) -0.0028(3) -0.0075(3) 0.0064(3)

loop_
_atom_type_symbol
_atom_type_description
_atom_type_scat_dispersion_real
_atom_type_scat_dispersion_imag
_atom_type_scat_source
C C 0.0033 0.0016 'International Tables Vol C Tables 4.2.6.8 and 6.1.1.4'
H H 0.0000 0.0000 'International Tables Vol C Tables 4.2.6.8 and 6.1.1.4'
N N 0.0061 0.0033 'International Tables Vol C Tables 4.2.6.8 and 6.1.1.4'
O O 0.0106 0.0060 'International Tables Vol C Tables 4.2.6.8 and 6.1.1.4'
Si Si 0.0817 0.0704 'International Tables Vol C Tables 4.2.6.8 and 6.1.1.4'
W W -0.8490 6.8722 'International Tables Vol C Tables 4.2.6.8 and 6.1.1.4'

loop_
_geom_angle_atom_site_label_1
_geom_angle_atom_site_label_2
_geom_angle_atom_site_label_3
_geom_angle
_geom_angle_site_symmetry_1
_geom_angle_site_symmetry_3
C2 C1 O1 124.7(18) . .
C2 C1 C6 121(2) . .
O1 C1 C6 114.6(17) . .
C1 C2 C3 119(2) . .
C1 C2 H2 120.5 . .
C3 C2 H2 120.5 . .
C4 C3 C2 119(2) . .
C4 C3 H3 120.6 . .
C2 C3 H3 120.6 . .
C3 C4 C5 122(2) . .
C3 C4 H4 119.1 . .
C5 C4 H4 119.1 . .
C6 C5 C4 121(2) . .
C6 C5 H5 119.7 . .
C4 C5 H5 119.7 . .
C5 C6 O2 125(2) . .
C5 C6 C1 118(2) . .
O2 C6 C1 116.1(18) . .
C8 C7 O2 108.1(17) . .
C8 C7 H7A 110.1 . .
O2 C7 H7A 110.1 . .
C8 C7 H7B 110.1 . .
O2 C7 H7B 110.1 . .
H7A C7 H7B 108.4 . .
O3 C8 C7 109.6(18) . .
O3 C8 H8A 109.7 . .
C7 C8 H8A 109.7 . .
O3 C8 H8B 109.7 . .
C7 C8 H8B 109.7 . .
H8A C8 H8B 108.2 . .
C10 C9 O3 108(2) . .
C10 C9 H9A 110.2 . .
O3 C9 H9A 110.2 . .
C10 C9 H9B 110.2 . .
O3 C9 H9B 110.2 . .
H9A C9 H9B 108.5 . .
C9 C10 O4 113(2) . .
C9 C10 H10A 109.0 . .
O4 C10 H10A 109.0 . .
C9 C10 H10B 109.0 . .
O4 C10 H10B 109.0 . .
H10A C10 H10B 107.8 . .
O4 C11 C12 109(2) . .
O4 C11 H11A 110.0 . .
C12 C11 H11A 110.0 . .
O4 C11 H11B 110.0 . .
C12 C11 H11B 110.0 . .
H11A C11 H11B 108.4 . .
O5 C12 C11 109.4(19) . .
O5 C12 H12A 109.8 . .
C11 C12 H12A 109.8 . .
O5 C12 H12B 109.8 . .
C11 C12 H12B 109.8 . .
H12A C12 H12B 108.3 . .
O5 C13 C14 109.4(18) . .
O5 C13 H13A 109.8 . .
C14 C13 H13A 109.8 . .
O5 C13 H13B 109.8 . .
C14 C13 H13B 109.8 . .
H13A C13 H13B 108.2 . .
O6 C14 C13 110.8(17) . .
O6 C14 H14A 109.5 . .
C13 C14 H14A 109.5 . .
O6 C14 H14B 109.5 . .
C13 C14 H14B 109.5 . .
H14A C14 H14B 108.1 . .
O6 C15 C16 111.5(17) . .
O6 C15 H15A 109.3 . .
C16 C15 H15A 109.3 . .
O6 C15 H15B 109.3 . .
C16 C15 H15B 109.3 . .
H15A C15 H15B 108.0 . .
O1 C16 C15 108.2(16) . .
O1 C16 H16A 110.1 . .
C15 C16 H16A 110.1 . .
O1 C16 H16B 110.1 . .
C15 C16 H16B 110.1 . .
H16A C16 H16B 108.4 . .
C18 C17 C22 120(2) . .
C18 C17 O12 124.4(18) . .
C22 C17 O12 115.2(15) . .
C17 C18 C19 120(2) . .
C17 C18 H18 119.8 . .
C19 C18 H18 119.8 . .
C18 C19 C20 121(2) . .
C18 C19 H19 119.4 . .
C20 C19 H19 119.4 . .
C21 C20 C19 117(2) . .
C21 C20 H20 121.7 . .
C19 C20 H20 121.7 . .
C22 C21 C20 122(2) . .
C22 C21 H21 118.8 . .
C20 C21 H21 118.8 . .
C21 C22 O7 124.3(18) . .
C21 C22 C17 118.8(19) . .
O7 C22 C17 116.7(16) . .
O7 C23 C24 106.7(15) . .
O7 C23 H23A 110.4 . .
C24 C23 H23A 110.4 . .
O7 C23 H23B 110.4 . .
C24 C23 H23B 110.4 . .
H23A C23 H23B 108.6 . .
O8 C24 C23 115.9(18) . .
O8 C24 H24A 108.3 . .
C23 C24 H24A 108.3 . .
O8 C24 H24B 108.3 . .
C23 C24 H24B 108.3 . .
H24A C24 H24B 107.4 . .
C26 C25 O8 115(3) . .
C26 C25 H25A 108.5 . .
O8 C25 H25A 108.5 . .
C26 C25 H25B 108.5 . .
O8 C25 H25B 108.5 . .
H25A C25 H25B 107.5 . .
O9 C26 C25 125(3) . .
O9 C26 H26A 106.1 . .
C25 C26 H26A 106.1 . .
O9 C26 H26B 106.1 . .
C25 C26 H26B 106.1 . .
H26A C26 H26B 106.3 . .
C28 C27 O9 125(3) . .
C28 C27 H27A 106.2 . .
O9 C27 H27A 106.2 . .
C28 C27 H27B 106.2 . .
O9 C27 H27B 106.2 . .
H27A C27 H27B 106.4 . .
C27 C28 O10 120(3) . .
C27 C28 H28A 107.4 . .
O10 C28 H28A 107.4 . .
C27 C28 H28B 107.4 . .
O10 C28 H28B 107.4 . .
H28A C28 H28B 106.9 . .
C30 C29 O10 115(3) . .
C30 C29 H29A 108.5 . .
O10 C29 H29A 108.5 . .
C30 C29 H29B 108.5 . .
O10 C29 H29B 108.5 . .
H29A C29 H29B 107.5 . .
C29 C30 O11 111(3) . .
C29 C30 H30A 109.3 . .
O11 C30 H30A 109.3 . .
C29 C30 H30B 109.3 . .
O11 C30 H30B 109.3 . .
H30A C30 H30B 108.0 . .
O11 C31 C32 108.8(18) . .
O11 C31 H31A 109.9 . .
C32 C31 H31A 109.9 . .
O11 C31 H31B 109.9 . .
C32 C31 H31B 109.9 . .
H31A C31 H31B 108.3 . .
O12 C32 C31 109.6(17) . .
O12 C32 H32A 109.7 . .
C31 C32 H32A 109.7 . .
O12 C32 H32B 109.7 . .
C31 C32 H32B 109.7 . .
H32A C32 H32B 108.2 . .
N3 C33 C34 162(6) . .
C33 C34 H34A 109.5 . .
C33 C34 H34B 109.5 . .
H34A C34 H34B 109.5 . .
C33 C34 H34C 109.5 . .
H34A C34 H34C 109.5 . .
H34B C34 H34C 109.5 . .
O6 N1 O4 113.6(7) . .
O6 N1 N3 139.5(10) . .
O4 N1 N3 106.4(9) . .
O6 N1 O1 56.3(5) . .
O4 N1 O1 147.5(7) . .
N3 N1 O1 91.9(9) . .
O6 N1 O5 56.9(5) . .
O4 N1 O5 56.7(5) . .
N3 N1 O5 162.2(10) . .
O1 N1 O5 105.6(6) . .
O6 N1 O3 133.4(7) . .
O4 N1 O3 57.7(5) . .
N3 N1 O3 74.1(9) . .
O1 N1 O3 104.5(6) . .
O5 N1 O3 98.2(6) . .
O6 N1 O2 99.6(6) . .
O4 N1 O2 110.9(6) . .
N3 N1 O2 70.2(9) . .
O1 N1 O2 50.1(4) . .
O5 N1 O2 119.0(6) . .
O3 N1 O2 55.5(5) . .
O8 N2 O10 112.3(7) . .
O8 N2 O12 108.7(6) . .
O10 N2 O12 111.9(7) . .
O8 N2 O9 56.8(6) . .
O10 N2 O9 56.3(7) . .
O12 N2 O9 120.3(9) . .
O8 N2 O7 57.6(5) . .
O10 N2 O7 138.9(8) . .
O12 N2 O7 52.0(4) . .
O9 N2 O7 96.4(7) . .
O8 N2 O11 146.4(7) . .
O10 N2 O11 59.0(6) . .
O12 N2 O11 56.6(5) . .
O9 N2 O11 101.9(7) . .
O7 N2 O11 105.6(6) . .
C33 N3 N1 152(4) . .
C1 O1 C16 117.6(15) . .
C1 O1 N1 107.0(11) . .
C16 O1 N1 106.2(12) . .
C6 O2 C7 116.0(16) . .
C6 O2 N1 106.3(11) . .
C7 O2 N1 113.8(12) . .
C8 O3 C9 110.5(18) . .
C8 O3 N1 117.2(12) . .
C9 O3 N1 115.3(14) . .
C11 O4 C10 115(2) . .
C11 O4 N1 118.0(14) . .
C10 O4 N1 111.8(15) . .
C13 O5 C12 114.0(16) . .
C13 O5 N1 106.4(12) . .
C12 O5 N1 111.9(12) . .
C15 O6 C14 115.1(16) . .
C15 O6 N1 121.2(12) . .
C14 O6 N1 119.8(12) . .
C22 O7 C23 115.8(14) . .
C22 O7 N2 125.7(10) . .
C23 O7 N2 117.5(10) . .
C25 O8 C24 118(2) . .
C25 O8 N2 117.4(16) . .
C24 O8 N2 108.2(10) . .
C26 O9 C27 129(3) . .
C26 O9 N2 113.8(19) . .
C27 O9 N2 116(2) . .
C28 O10 C29 115(3) . .
C28 O10 N2 120.9(17) . .
C29 O10 N2 114.2(16) . .
C30 O11 C31 114(2) . .
C30 O11 N2 98.8(18) . .
C31 O11 N2 90.9(11) . .
C17 O12 C32 117.2(15) . .
C17 O12 N2 129.1(10) . .
C32 O12 N2 113.5(12) . .
W1 O14 W4 138.3(11) . 2_656
W5 O15 W1 138.5(11) 2_656 .
W6 O16 W1 137.4(9) . .
W2 O17 W1 136.0(10) . .
W6 O19 W2 138.3(11) . .
W2 O20 W3 135.5(9) . .
Si1 O21 W2 123.7(10) . .
Si1 O21 W3 121.9(10) . .
W2 O21 W3 96.3(7) . .
Si1 O21 W4 119.4(11) . .
W2 O21 W4 94.5(7) . .
W3 O21 W4 93.9(6) . .
W2 O22 W4 137.9(10) . .
W3 O24 W4 138.0(10) . .
W4 O26 W5 137.1(12) . .
Si1 O27 W1 121.3(10) . 2_656
Si1 O27 W4 120.5(11) . .
W1 O27 W4 97.2(7) 2_656 .
Si1 O27 W5 119.4(10) . .
W1 O27 W5 97.1(8) 2_656 .
W4 O27 W5 95.8(7) . .
W5 O29 W3 136.5(10) . 2_656
Si1 O30 W3 122.9(12) . 2_656
Si1 O30 W6 122.4(11) . .
W3 O30 W6 97.4(8) 2_656 .
Si1 O30 W5 117.2(11) . .
W3 O30 W5 95.8(7) 2_656 .
W6 O30 W5 94.7(8) . .
W6 O31 W5 137.5(9) . .
W3 O32 W6 138.0(10) 2_656 .
Si1 O34 W6 123.2(11) . 2_656
Si1 O34 W2 121.5(11) . 2_656
W6 O34 W2 95.7(7) 2_656 2_656
Si1 O34 W1 120.0(10) . 2_656
W6 O34 W1 94.9(7) 2_656 2_656
W2 O34 W1 94.6(7) 2_656 2_656
O21 Si1 O21 180.0(10) 2_656 .
O21 Si1 O34 69.1(10) 2_656 .
O21 Si1 O34 110.9(10) . .
O21 Si1 O34 110.9(10) 2_656 2_656
O21 Si1 O34 69.1(10) . 2_656
O34 Si1 O34 180.0(15) . 2_656
O21 Si1 O30 68.8(11) 2_656 .
O21 Si1 O30 111.2(11) . .
O34 Si1 O30 111.7(10) . .
O34 Si1 O30 68.3(10) 2_656 .
O21 Si1 O30 111.2(11) 2_656 2_656
O21 Si1 O30 68.8(11) . 2_656
O34 Si1 O30 68.3(10) . 2_656
O34 Si1 O30 111.7(10) 2_656 2_656
O30 Si1 O30 180.0(17) . 2_656
O21 Si1 O27 72.3(11) 2_656 2_656
O21 Si1 O27 107.7(11) . 2_656
O34 Si1 O27 109.1(9) . 2_656
O34 Si1 O27 70.9(9) 2_656 2_656
O30 Si1 O27 106.1(11) . 2_656
O30 Si1 O27 73.9(11) 2_656 2_656
O21 Si1 O27 107.7(11) 2_656 .
O21 Si1 O27 72.3(11) . .
O34 Si1 O27 70.9(9) . .
O34 Si1 O27 109.1(9) 2_656 .
O30 Si1 O27 73.9(11) . .
O30 Si1 O27 106.1(11) 2_656 .
O27 Si1 O27 179.996(2) 2_656 .
O13 W1 O14 101.2(8) . .
O13 W1 O16 100.6(7) . .
O14 W1 O16 88.5(7) . .
O13 W1 O17 100.2(8) . .
O14 W1 O17 158.5(9) . .
O16 W1 O17 89.5(6) . .
O13 W1 O15 101.8(8) . .
O14 W1 O15 87.2(6) . .
O16 W1 O15 157.7(9) . .
O17 W1 O15 86.6(7) . .
O13 W1 O27 156.1(7) . 2_656
O14 W1 O27 62.4(8) . 2_656
O16 W1 O27 96.5(8) . 2_656
O17 W1 O27 96.6(9) . 2_656
O15 W1 O27 62.2(7) . 2_656
O13 W1 O34 156.1(7) . 2_656
O14 W1 O34 96.0(9) . 2_656
O16 W1 O34 63.2(7) . 2_656
O17 W1 O34 64.3(7) . 2_656
O15 W1 O34 95.5(8) . 2_656
O27 W1 O34 47.8(6) 2_656 2_656
O18 W2 O22 102.0(8) . .
O18 W2 O19 101.5(8) . .
O22 W2 O19 88.1(6) . .
O18 W2 O17 98.8(8) . .
O22 W2 O17 159.2(9) . .
O19 W2 O17 87.8(6) . .
O18 W2 O20 99.4(7) . .
O22 W2 O20 88.5(5) . .
O19 W2 O20 159.1(8) . .
O17 W2 O20 88.1(7) . .
O18 W2 O21 157.8(7) . .
O22 W2 O21 64.7(7) . .
O19 W2 O21 96.0(8) . .
O17 W2 O21 95.5(8) . .
O20 W2 O21 64.1(7) . .
O18 W2 O34 156.4(8) . 2_656
O22 W2 O34 95.2(8) . 2_656
O19 W2 O34 62.8(7) . 2_656
O17 W2 O34 64.8(7) . 2_656
O20 W2 O34 97.0(7) . 2_656
O21 W2 O34 45.7(6) . 2_656
O23 W3 O24 100.6(8) . .
O23 W3 O32 101.8(8) . 2_656
O24 W3 O32 89.4(6) . 2_656
O23 W3 O20 98.9(7) . .
O24 W3 O20 89.3(6) . .
O32 W3 O20 159.2(8) 2_656 .
O23 W3 O29 100.5(8) . 2_656
O24 W3 O29 158.8(9) . 2_656
O32 W3 O29 88.2(6) 2_656 2_656
O20 W3 O29 85.6(6) . 2_656
O23 W3 O30 157.6(8) . 2_656
O24 W3 O30 95.5(9) . 2_656
O32 W3 O30 62.8(8) 2_656 2_656
O20 W3 O30 96.7(8) . 2_656
O29 W3 O30 64.8(8) 2_656 2_656
O23 W3 O21 155.9(7) . .
O24 W3 O21 64.9(7) . .
O32 W3 O21 97.4(8) 2_656 .
O20 W3 O21 63.4(7) . .
O29 W3 O21 94.5(8) 2_656 .
O30 W3 O21 46.4(7) 2_656 .
O25 W4 O26 101.0(9) . .
O25 W4 O14 101.6(8) . 2_656
O26 W4 O14 89.1(6) . 2_656
O25 W4 O22 100.7(8) . .
O26 W4 O22 89.1(7) . .
O14 W4 O22 157.6(9) 2_656 .
O25 W4 O24 101.5(8) . .
O26 W4 O24 157.5(9) . .
O14 W4 O24 85.8(7) 2_656 .
O22 W4 O24 87.4(6) . .
O25 W4 O27 155.9(8) . .
O26 W4 O27 63.6(8) . .
O14 W4 O27 61.8(7) 2_656 .
O22 W4 O27 97.6(8) . .
O24 W4 O27 94.9(8) . .
O25 W4 O21 156.3(7) . .
O26 W4 O21 95.8(9) . .
O14 W4 O21 95.2(8) 2_656 .
O22 W4 O21 62.8(7) . .
O24 W4 O21 63.0(7) . .
O27 W4 O21 47.8(7) . .
O28 W5 O15 101.5(8) . 2_656
O28 W5 O29 100.3(8) . .
O15 W5 O29 89.5(7) 2_656 .
O28 W5 O26 100.8(9) . .
O15 W5 O26 88.6(6) 2_656 .
O29 W5 O26 158.8(9) . .
O28 W5 O31 100.5(7) . .
O15 W5 O31 157.9(8) 2_656 .
O29 W5 O31 88.4(6) . .
O26 W5 O31 85.6(7) . .
O28 W5 O27 155.7(7) . .
O15 W5 O27 62.0(8) 2_656 .
O29 W5 O27 97.4(8) . .
O26 W5 O27 63.2(8) . .
O31 W5 O27 96.5(7) . .
O28 W5 O30 154.8(7) . .
O15 W5 O30 97.0(9) 2_656 .
O29 W5 O30 62.7(7) . .
O26 W5 O30 96.6(9) . .
O31 W5 O30 62.7(7) . .
O27 W5 O30 49.5(7) . .
O33 W6 O31 101.7(8) . .
O33 W6 O19 101.6(8) . .
O31 W6 O19 89.2(7) . .
O33 W6 O16 100.8(8) . .
O31 W6 O16 157.4(8) . .
O19 W6 O16 88.0(6) . .
O33 W6 O32 101.1(7) . .
O31 W6 O32 88.8(5) . .
O19 W6 O32 157.1(8) . .
O16 W6 O32 85.2(7) . .
O33 W6 O30 156.7(7) . .
O31 W6 O30 64.8(7) . .
O19 W6 O30 97.3(8) . .
O16 W6 O30 93.3(9) . .
O32 W6 O30 61.4(7) . .
O33 W6 O34 157.3(7) . 2_656
O31 W6 O34 95.0(7) . 2_656
O19 W6 O34 63.0(7) . 2_656
O16 W6 O34 63.9(7) . 2_656
O32 W6 O34 94.5(8) . 2_656
O30 W6 O34 45.9(6) . 2_656

loop_
_geom_bond_atom_site_label_1
_geom_bond_atom_site_label_2
_geom_bond_distance
_geom_bond_site_symmetry_2
C1 C2 1.35(3) .
C1 O1 1.39(2) .
C1 C6 1.40(3) .
C2 C3 1.42(3) .
C2 H2 0.9300 .
C3 C4 1.32(3) .
C3 H3 0.9300 .
C4 C5 1.37(3) .
C4 H4 0.9300 .
C5 C6 1.36(3) .
C5 H5 0.9300 .
C6 O2 1.36(2) .
C7 C8 1.45(3) .
C7 O2 1.48(2) .
C7 H7A 0.9700 .
C7 H7B 0.9700 .
C8 O3 1.42(3) .
C8 H8A 0.9700 .
C8 H8B 0.9700 .
C9 C10 1.41(4) .
C9 O3 1.47(3) .
C9 H9A 0.9700 .
C9 H9B 0.9700 .
C10 O4 1.45(3) .
C10 H10A 0.9700 .
C10 H10B 0.9700 .
C11 O4 1.42(3) .
C11 C12 1.45(3) .
C11 H11A 0.9700 .
C11 H11B 0.9700 .
C12 O5 1.45(3) .
C12 H12A 0.9700 .
C12 H12B 0.9700 .
C13 O5 1.42(3) .
C13 C14 1.46(3) .
C13 H13A 0.9700 .
C13 H13B 0.9700 .
C14 O6 1.42(2) .
C14 H14A 0.9700 .
C14 H14B 0.9700 .
C15 O6 1.39(2) .
C15 C16 1.48(3) .
C15 H15A 0.9700 .
C15 H15B 0.9700 .
C16 O1 1.44(2) .
C16 H16A 0.9700 .
C16 H16B 0.9700 .
C17 C18 1.34(3) .
C17 C22 1.39(3) .
C17 O12 1.40(2) .
C18 C19 1.37(4) .
C18 H18 0.9300 .
C19 C20 1.39(4) .
C19 H19 0.9300 .
C20 C21 1.39(3) .
C20 H20 0.9300 .
C21 C22 1.35(3) .
C21 H21 0.9300 .
C22 O7 1.38(2) .
C23 O7 1.45(2) .
C23 C24 1.47(3) .
C23 H23A 0.9700 .
C23 H23B 0.9700 .
C24 O8 1.42(2) .
C24 H24A 0.9700 .
C24 H24B 0.9700 .
C25 C26 1.36(4) .
C25 O8 1.38(3) .
C25 H25A 0.9700 .
C25 H25B 0.9700 .
C26 O9 1.28(4) .
C26 H26A 0.9700 .
C26 H26B 0.9700 .
C27 C28 1.28(4) .
C27 O9 1.32(3) .
C27 H27A 0.9700 .
C27 H27B 0.9700 .
C28 O10 1.41(4) .
C28 H28A 0.9700 .
C28 H28B 0.9700 .
C29 C30 1.39(4) .
C29 O10 1.45(4) .
C29 H29A 0.9700 .
C29 H29B 0.9700 .
C30 O11 1.40(3) .
C30 H30A 0.9700 .
C30 H30B 0.9700 .
C31 O11 1.41(3) .
C31 C32 1.46(3) .
C31 H31A 0.9700 .
C31 H31B 0.9700 .
C32 O12 1.41(2) .
C32 H32A 0.9700 .
C32 H32B 0.9700 .
C33 N3 1.09(5) .
C33 C34 1.43(6) .
C34 H34A 0.9600 .
C34 H34B 0.9600 .
C34 H34C 0.9600 .
N1 O6 2.90(2) .
N1 O4 2.94(2) .
N1 N3 2.99(4) .
N1 O1 3.00(2) .
N1 O5 3.00(2) .
N1 O3 3.01(2) .
N1 O2 3.10(2) .
N2 O8 2.82(2) .
N2 O10 2.85(2) .
N2 O12 2.93(2) .
N2 O9 3.00(3) .
N2 O7 3.009(18) .
N2 O11 3.01(2) .
O13 W1 1.694(12) .
O14 W1 1.880(14) .
O14 W4 1.892(14) 2_656
O15 W5 1.865(13) 2_656
O15 W1 1.913(14) .
O16 W6 1.891(12) .
O16 W1 1.899(14) .
O17 W2 1.898(14) .
O17 W1 1.900(14) .
O18 W2 1.666(13) .
O19 W6 1.884(13) .
O19 W2 1.898(13) .
O20 W2 1.904(13) .
O20 W3 1.915(12) .
O21 Si1 1.617(18) .
O21 W2 2.359(19) .
O21 W3 2.39(2) .
O21 W4 2.44(2) .
O22 W2 1.887(13) .
O22 W4 1.893(14) .
O23 W3 1.685(13) .
O24 W3 1.858(13) .
O24 W4 1.919(14) .
O25 W4 1.686(12) .
O26 W4 1.885(15) .
O26 W5 1.890(15) .
O27 Si1 1.69(2) .
O27 W1 2.34(2) 2_656
O27 W4 2.36(2) .
O27 W5 2.38(2) .
O28 W5 1.681(11) .
O29 W5 1.885(15) .
O29 W3 1.917(14) 2_656
O30 Si1 1.67(2) .
O30 W3 2.32(2) 2_656
O30 W6 2.37(2) .
O30 W5 2.44(2) .
O31 W6 1.869(12) .
O31 W5 1.920(13) .
O32 W3 1.868(13) 2_656
O32 W6 1.905(14) .
O33 W6 1.674(12) .
O34 Si1 1.632(17) .
O34 W6 2.38(2) 2_656
O34 W2 2.38(2) 2_656
O34 W1 2.410(18) 2_656
Si1 O21 1.617(18) 2_656
Si1 O34 1.632(17) 2_656
Si1 O30 1.67(2) 2_656
Si1 O27 1.69(2) 2_656
W1 O27 2.34(2) 2_656
W1 O34 2.410(18) 2_656
W2 O34 2.38(2) 2_656
W3 O32 1.868(13) 2_656
W3 O29 1.917(14) 2_656
W3 O30 2.32(2) 2_656
W4 O14 1.892(14) 2_656
W5 O15 1.865(13) 2_656
W6 O34 2.38(2) 2_656

loop_
_geom_hbond_atom_site_label_D
_geom_hbond_atom_site_label_H
_geom_hbond_atom_site_label_A
_geom_hbond_distance_DH
_geom_hbond_distance_HA
_geom_hbond_distance_DA
_geom_hbond_angle_DHA
_geom_hbond_site_symmetry_A
C34 H34B O12 0.96 2.62 3.54(4) 161.2 2_666
C7 H7A O5 0.97 2.64 3.54(3) 153.4 2_767
C14 H14B O23 0.97 2.55 3.37(3) 141.5 1_565
C16 H16B O31 0.97 2.67 3.54(3) 149.5 2_666
C12 H12B O8 0.97 2.67 3.60(3) 162.1 1_655
C24 H24A O23 0.97 2.53 3.39(2) 146.9 2_666
C24 H24B O32 0.97 2.67 3.54(2) 149.6 2_566
C23 H23B O25 0.97 2.54 3.44(2) 153.8 1_465
C30 H30B O17 0.97 2.67 3.59(4) 158.8 2_666
C32 H32A O28 0.97 2.69 3.55(3) 148.0 1_565
C29 H29A O18 0.97 2.56 3.38(3) 142.9 .
